data_4106972
loop_
_publ_author_name
'Donohoe, Timothy J.'
'Jones, Christopher R.'
'Barbosa, Luiz C. A.'

_publ_section_title
;
 Total Synthesis of (+-)-Streptonigrin: De Novo Construction of a
 Pentasubstituted Pyridine using Ring-Closing Metathesis
;
_journal_coden_ASTM JACSAT
_journal_issue 41
_journal_name_full 'Journal of the American Chemical Society'
_journal_page_first 16418
_journal_page_last 16421
_journal_paper_doi 10.1021/ja207835w
_journal_volume 133
_journal_year 2011
_chemical_compound_source synthetic
_chemical_formula_moiety 'C8 H9 Br1 O3'
_chemical_formula_sum 'C8 H9 Br O3'
_chemical_formula_weight 233.06
_chemical_melting_point 589(1)
_chemical_name_systematic 6-Bromo-2,3-dimethoxyphenol
_space_group_IT_number 14
_symmetry_cell_setting monoclinic
_symmetry_space_group_name_Hall '-P 2ybc'
_symmetry_space_group_name_H-M 'P 1 21/c 1'
_atom_sites_solution_hydrogens geom
_atom_sites_solution_primary direct
_audit_creation_date 11-08-09
_audit_creation_method CRYSTALS_ver_14.11
_cell_angle_alpha 90
_cell_angle_beta 110.0260(15)
_cell_angle_gamma 90
_cell_formula_units_Z 4
_cell_length_a 9.2095(4)
_cell_length_b 11.1209(4)
_cell_length_c 9.1577(3)
_cell_measurement_reflns_used 1896
_cell_measurement_temperature 150
_cell_measurement_theta_max 27
_cell_measurement_theta_min 5
_cell_volume 881.20(6)
_computing_cell_refinement 'DENZO/SCALEPACK (Otwinowski & Minor, 1997)'
_computing_data_collection 'COLLECT (Nonius, 2001).'
_computing_data_reduction 'DENZO/SCALEPACK (Otwinowski & Minor, 1997)'
_computing_molecular_graphics 'CAMERON (Watkin et al., 1996)'
_computing_publication_material 'CRYSTALS (Betteridge et al., 2003)'
_computing_structure_refinement 'CRYSTALS (Betteridge et al., 2003)'
_computing_structure_solution 'Superflip (Palatinus & Chapuis, 2007)'
_diffrn_ambient_temperature 150
_diffrn_measured_fraction_theta_full 0.990
_diffrn_measured_fraction_theta_max 0.988
_diffrn_measurement_device Area
_diffrn_measurement_device_type 'Nonius KappaCCD'
_diffrn_measurement_method \w
_diffrn_radiation_monochromator graphite
_diffrn_radiation_type 'Mo K\a'
_diffrn_radiation_wavelength 0.71073
_diffrn_reflns_av_R_equivalents 0.022
_diffrn_reflns_limit_h_max 11
_diffrn_reflns_limit_h_min -11
_diffrn_reflns_limit_k_max 14
_diffrn_reflns_limit_k_min -13
_diffrn_reflns_limit_l_max 11
_diffrn_reflns_limit_l_min -11
_diffrn_reflns_number 6706
_diffrn_reflns_theta_full 26.079
_diffrn_reflns_theta_max 27.451
_diffrn_reflns_theta_min 5.333
_diffrn_standards_number 0
_exptl_absorpt_coefficient_mu 4.628
_exptl_absorpt_correction_T_max 0.79
_exptl_absorpt_correction_T_min 0.64
_exptl_absorpt_correction_type multi-scan
_exptl_absorpt_process_details 'DENZO/SCALEPACK (Otwinowski & Minor, 1997)'
_exptl_crystal_colour colourless
_exptl_crystal_density_diffrn 1.757
_exptl_crystal_description plate
_exptl_crystal_F_000 464
_exptl_crystal_size_max 0.250
_exptl_crystal_size_mid 0.150
_exptl_crystal_size_min 0.050
_refine_diff_density_max 0.40
_refine_diff_density_min -0.55
_refine_ls_extinction_method none
_refine_ls_goodness_of_fit_ref 0.9017
_refine_ls_hydrogen_treatment none
_refine_ls_matrix_type full
_refine_ls_number_parameters 109
_refine_ls_number_reflns 1989
_refine_ls_number_restraints 0
_refine_ls_R_factor_all 0.0309
_refine_ls_R_factor_gt 0.0267
_refine_ls_shift/su_max 0.0010953
_refine_ls_shift/su_mean 0.0000286
_refine_ls_structure_factor_coef Fsqd
_refine_ls_weighting_details
;
 Method, part 1, Chebychev polynomial, (Watkin, 1994, Prince, 1982) 
 [weight] = 1.0/[A~0~*T~0~(x)+A~1~*T~1~(x) ... +A~n-1~]*T~n-1~(x)] 
 where A~i~ are the Chebychev coefficients listed below and x= Fcalc/Fmax 
 Method = Robust Weighting (Prince, 1982) 
 W = [weight] * [1-(deltaF/6*sigmaF)^2^]^2^ 
 A~i~ are: 
 45.0 72.1 44.6 19.7 5.10 
;
_refine_ls_weighting_scheme calc
_refine_ls_wR_factor_all 0.0636
_refine_ls_wR_factor_gt 0.0609
_refine_ls_wR_factor_ref 0.0636
_reflns_limit_h_max 11
_reflns_limit_h_min 0
_reflns_limit_k_max 0
_reflns_limit_k_min -14
_reflns_limit_l_max 11
_reflns_limit_l_min -11
_reflns_number_gt 1800
_reflns_number_total 1989
_reflns_threshold_expression I>2.0\s(I)
_oxford_diffrn_Wilson_B_factor 2.16
_oxford_diffrn_Wilson_scale 1.90
_oxford_refine_ls_r_factor_ref 0.0309
_oxford_refine_ls_scale 0.7199(16)
_oxford_reflns_number_all 1989
_oxford_reflns_threshold_expression_ref I>-3.0\s(I)
_oxford_structure_analysis_title '8091441 011210'
_cod_data_source_file ja207835w_si_002.cif
_cod_data_source_block 15
_cod_depositor_comments
;
 Adding the _chemical_name_systematic data item.

 Antanas Vaitkus,
 2018-09-12
;
_cod_original_sg_symbol_Hall '-p 2ybc'
_cod_original_sg_symbol_H-M 'P 21/c'
_cod_original_formula_sum 'C8 H9 Br1 O3'
_cod_database_code 4106972

loop_
_symmetry_equiv_pos_as_xyz
x,y,z
-x,-y,-z
x,-y+1/2,z+1/2
-x,y+1/2,-z+1/2

loop_
_atom_site_label
_atom_site_type_symbol
_atom_site_fract_x
_atom_site_fract_y
_atom_site_fract_z
_atom_site_U_iso_or_equiv
_atom_site_occupancy
_atom_site_adp_type
_atom_site_refinement_flags_posn
Br1 Br 0.34235(2) 0.57685(2) 0.17488(2) 0.0276 1.0000 Uani .
C2 C 0.1313(2) 0.60480(18) 0.1456(2) 0.0203 1.0000 Uani .
C3 C 0.0418(2) 0.67625(18) 0.0249(2) 0.0232 1.0000 Uani .
C4 C -0.1112(2) 0.70054(18) 0.0071(2) 0.0231 1.0000 Uani .
C5 C -0.1751(2) 0.65245(18) 0.1116(2) 0.0196 1.0000 Uani .
O6 O -0.32212(17) 0.67221(14) 0.10850(17) 0.0252 1.0000 Uani .
C7 C -0.4156(2) 0.7509(2) -0.0116(3) 0.0296 1.0000 Uani .
C8 C -0.0852(2) 0.57653(17) 0.2301(2) 0.0188 1.0000 Uani .
C9 C 0.0682(2) 0.55276(17) 0.2483(2) 0.0196 1.0000 Uani .
O10 O 0.15671(18) 0.48048(16) 0.36404(18) 0.0281 1.0000 Uani .
O11 O -0.14303(17) 0.52638(14) 0.33770(16) 0.0223 1.0000 Uani .
C12 C -0.2575(3) 0.4337(2) 0.2741(3) 0.0276 1.0000 Uani .
H31 H 0.0863 0.7094 -0.0434 0.0286 1.0000 Uiso R
H41 H -0.1697 0.7497 -0.0745 0.0287 1.0000 Uiso R
H71 H -0.5155 0.7548 -0.0008 0.0431 1.0000 Uiso R
H72 H -0.3712 0.8306 0.0013 0.0429 1.0000 Uiso R
H73 H -0.4257 0.7194 -0.1143 0.0433 1.0000 Uiso R
H122 H -0.2992 0.4117 0.3528 0.0414 1.0000 Uiso R
H123 H -0.3386 0.4625 0.1834 0.0402 1.0000 Uiso R
H121 H -0.2095 0.3658 0.2477 0.0411 1.0000 Uiso R
H101 H 0.1168 0.4581 0.4269 0.0422 1.0000 Uiso R

loop_
_atom_site_aniso_label
_atom_site_aniso_U_11
_atom_site_aniso_U_22
_atom_site_aniso_U_33
_atom_site_aniso_U_23
_atom_site_aniso_U_13
_atom_site_aniso_U_12
Br1 0.02062(12) 0.03612(13) 0.02756(13) -0.00548(9) 0.01001(8) -0.00404(8)
C2 0.0218(9) 0.0214(9) 0.0189(9) -0.0047(7) 0.0084(7) -0.0033(7)
C3 0.0272(10) 0.0216(9) 0.0221(9) -0.0008(8) 0.0102(8) -0.0059(8)
C4 0.0300(10) 0.0182(9) 0.0203(9) 0.0036(7) 0.0075(8) 0.0003(8)
C5 0.0200(9) 0.0186(9) 0.0199(9) -0.0015(7) 0.0064(7) -0.0004(7)
O6 0.0231(7) 0.0258(7) 0.0268(7) 0.0067(6) 0.0085(6) 0.0046(6)
C7 0.0220(10) 0.0275(11) 0.0351(12) 0.0090(9) 0.0042(9) 0.0015(8)
C8 0.0230(9) 0.0186(8) 0.0157(8) -0.0010(7) 0.0076(7) -0.0019(7)
C9 0.0217(9) 0.0202(9) 0.0155(8) -0.0011(7) 0.0045(7) 0.0004(7)
O10 0.0246(8) 0.0385(9) 0.0225(7) 0.0106(6) 0.0097(6) 0.0079(6)
O11 0.0243(7) 0.0270(7) 0.0169(6) 0.0024(6) 0.0089(5) -0.0017(6)
C12 0.0273(11) 0.0281(11) 0.0292(11) 0.0037(8) 0.0118(9) -0.0051(8)

loop_
_atom_type_symbol
_atom_type_scat_dispersion_real
_atom_type_scat_dispersion_imag
_atom_type_scat_Cromer_Mann_a1
_atom_type_scat_Cromer_Mann_b1
_atom_type_scat_Cromer_Mann_a2
_atom_type_scat_Cromer_Mann_b2
_atom_type_scat_Cromer_Mann_a3
_atom_type_scat_Cromer_Mann_b3
_atom_type_scat_Cromer_Mann_a4
_atom_type_scat_Cromer_Mann_b4
_atom_type_scat_Cromer_Mann_c
_atom_type_scat_source
C 0.0033 0.0016 2.3100 20.8439 1.0200 10.2075 1.5886 0.5687 0.8650 51.6512 0.2156 'International Tables Vol C 4.2.6.8 and 6.1.1.4'
H 0.0000 0.0000 0.4930 10.5109 0.3229 26.1257 0.1402 3.1424 0.0408 57.7998 0.0030 'International Tables Vol C 4.2.6.8 and 6.1.1.4'
O 0.0106 0.0060 3.0485 13.2771 2.2868 5.7011 1.5463 0.3239 0.8670 32.9089 0.2508 'International Tables Vol C 4.2.6.8 and 6.1.1.4'
Br -0.2901 2.4595 17.1789 2.1723 5.2358 16.5796 5.6377 0.2609 3.9851 41.4328 2.9557 'International Tables Vol C 4.2.6.8 and 6.1.1.4'

loop_
_geom_angle_atom_site_label_1
_geom_angle_atom_site_label_2
_geom_angle_atom_site_label_3
_geom_angle
_geom_angle_publ_flag
Br1 C2 C3 120.68(15) yes
Br1 C2 C9 118.84(15) yes
C3 C2 C9 120.48(19) yes
C2 C3 C4 120.65(19) yes
C2 C3 H31 119.0 no
C4 C3 H31 120.3 no
C3 C4 C5 119.73(18) yes
C3 C4 H41 119.5 no
C5 C4 H41 120.8 no
C4 C5 O6 125.12(18) yes
C4 C5 C8 119.20(18) yes
O6 C5 C8 115.68(17) yes
C5 O6 C7 116.43(16) yes
O6 C7 H71 107.1 no
O6 C7 H72 110.3 no
H71 C7 H72 109.1 no
O6 C7 H73 110.6 no
H71 C7 H73 109.7 no
H72 C7 H73 110.0 no
C5 C8 C9 120.95(18) yes
C5 C8 O11 121.59(18) yes
C9 C8 O11 117.41(17) yes
C8 C9 C2 118.91(18) yes
C8 C9 O10 121.31(18) yes
C2 C9 O10 119.78(18) yes
C9 O10 H101 115.7 no
C8 O11 C12 113.85(15) yes
O11 C12 H122 107.7 no
O11 C12 H123 110.7 no
H122 C12 H123 110.0 no
O11 C12 H121 109.4 no
H122 C12 H121 109.4 no
H123 C12 H121 109.7 no

loop_
_geom_bond_atom_site_label_1
_geom_bond_atom_site_label_2
_geom_bond_distance
_geom_bond_publ_flag
Br1 C2 1.894(2) yes
C2 C3 1.381(3) yes
C2 C9 1.390(3) yes
C3 C4 1.388(3) yes
C3 H31 0.934 no
C4 C5 1.391(3) yes
C4 H41 0.934 no
C5 O6 1.362(2) yes
C5 C8 1.400(3) yes
O6 C7 1.438(3) yes
C7 H71 0.959 no
C7 H72 0.967 no
C7 H73 0.978 no
C8 C9 1.390(3) yes
C8 O11 1.387(2) yes
C9 O10 1.357(2) yes
O10 H101 0.820 no
O11 C12 1.446(3) yes
C12 H122 0.957 no
C12 H123 0.962 no
C12 H121 0.947 no

loop_
_geom_hbond_atom_site_label_D
_geom_hbond_atom_site_label_H
_geom_hbond_atom_site_label_A
_geom_hbond_site_symmetry_A
_geom_hbond_angle_DHA
_geom_hbond_distance_DH
_geom_hbond_distance_HA
_geom_hbond_distance_DA
_geom_hbond_publ_flag
C7 H72 O10 4_555 152 0.97 2.56 3.439(3) yes
O10 H101 O11 2_566 141 0.82 2.09 2.778(3) yes

loop_
_cod_related_entry_id
_cod_related_entry_database
_cod_related_entry_code
1 ChemSpider 26774716
